data_4508617
loop_
_publ_author_name
'Liu, Zhi-Hong'
'Li, Lian-Qing'

_publ_contact_author
;
Liu zhihong, School of Chemistry and Materials Science,
Shaanxi Normal University, Xi'an, 710062, China
;
_publ_section_title
;
 A New Hydrated Cesium Heptaborate Cs2[B7O9(OH)5]:&#x2009; Synthesis and
 Crystal Structure
;
_journal_issue 6
_journal_name_full 'Crystal Growth &amp; Design'
_journal_page_first 1247
_journal_paper_doi 10.1021/cg0503200
_journal_volume 6
_journal_year 2006
_chemical_formula_sum 'B7 Cs2 H5 O14'
_chemical_formula_weight 570.53
_chemical_name_systematic 'dicesium heptaborate'
_space_group_IT_number 14
_symmetry_cell_setting monoclinic
_symmetry_space_group_name_Hall '-P 2yn'
_symmetry_space_group_name_H-M 'P 1 21/n 1'
_atom_sites_solution_hydrogens difmap
_atom_sites_solution_primary direct
_atom_sites_solution_secondary difmap
_audit_creation_method SHELXL-97
_cell_angle_alpha 90.00
_cell_angle_beta 103.52(2)
_cell_angle_gamma 90.00
_cell_formula_units_Z 4
_cell_length_a 8.365(2)
_cell_length_b 12.033(3)
_cell_length_c 14.164(4)
_cell_measurement_reflns_used 33
_cell_measurement_temperature 298(2)
_cell_measurement_theta_max 15.03
_cell_measurement_theta_min 6.77
_cell_volume 1386.2(6)
_computing_cell_refinement 'Siemens XSCANS'
_computing_data_collection 'Siemens XSCANS'
_computing_data_reduction 'Siemens SHELXTL'
_computing_molecular_graphics 'Siemens SHELXTL'
_computing_publication_material 'Siemens SHELXTL'
_computing_structure_refinement 'SHELXL-97 (Sheldrick, 1997)'
_computing_structure_solution 'SHELXS-97 (Sheldrick, 1990)'
_diffrn_ambient_temperature 298(2)
_diffrn_measured_fraction_theta_full 1.000
_diffrn_measured_fraction_theta_max 1.000
_diffrn_measurement_device_type 'Siemens P4'
_diffrn_measurement_method '\w scans'
_diffrn_radiation_monochromator graphite
_diffrn_radiation_source 'normal-focus sealed tube'
_diffrn_radiation_type MoK\a
_diffrn_radiation_wavelength 0.71073
_diffrn_reflns_av_R_equivalents 0.0334
_diffrn_reflns_av_sigmaI/netI 0.0320
_diffrn_reflns_limit_h_max 10
_diffrn_reflns_limit_h_min 0
_diffrn_reflns_limit_k_max 14
_diffrn_reflns_limit_k_min 0
_diffrn_reflns_limit_l_max 16
_diffrn_reflns_limit_l_min -17
_diffrn_reflns_number 3004
_diffrn_reflns_theta_full 25.50
_diffrn_reflns_theta_max 25.50
_diffrn_reflns_theta_min 2.25
_diffrn_standards_decay_% 3.57
_diffrn_standards_interval_count 97
_diffrn_standards_number 3
_exptl_absorpt_coefficient_mu 5.328
_exptl_absorpt_correction_T_max 0.250
_exptl_absorpt_correction_T_min 0.180
_exptl_absorpt_correction_type empirical
_exptl_crystal_colour colourless
_exptl_crystal_density_diffrn 2.734
_exptl_crystal_density_method 'not measured'
_exptl_crystal_description rhombic
_exptl_crystal_F_000 1048
_exptl_crystal_size_max 0.38
_exptl_crystal_size_mid 0.28
_exptl_crystal_size_min 0.26
_refine_diff_density_max 0.873
_refine_diff_density_min -0.612
_refine_diff_density_rms 0.112
_refine_ls_extinction_coef 0.00178(18)
_refine_ls_extinction_expression Fc^*^=kFc[1+0.001xFc^2^\l^3^/sin(2\q)]^-1/4^
_refine_ls_extinction_method SHELXL
_refine_ls_goodness_of_fit_ref 0.986
_refine_ls_hydrogen_treatment mixed
_refine_ls_matrix_type full
_refine_ls_number_parameters 229
_refine_ls_number_reflns 2577
_refine_ls_number_restraints 5
_refine_ls_restrained_S_all 0.985
_refine_ls_R_factor_all 0.0352
_refine_ls_R_factor_gt 0.0259
_refine_ls_shift/su_max 0.001
_refine_ls_shift/su_mean 0.000
_refine_ls_structure_factor_coef Fsqd
_refine_ls_weighting_details 'calc w=1/[\s^2^(Fo^2^)+(0.0328P)^2^+0.0000P] where P=(Fo^2^+2Fc^2^)/3'
_refine_ls_weighting_scheme calc
_refine_ls_wR_factor_gt 0.0579
_refine_ls_wR_factor_ref 0.0598
_reflns_number_gt 2115
_reflns_number_total 2577
_reflns_threshold_expression >2sigma(I)
_cod_data_source_file cg0503200sup1.cif
_cod_data_source_block y1971
_cod_depositor_comments
;
The following automatic conversions were performed:

'_symmetry_cell_setting' value 'Monoclinic' changed to 'monoclinic'
according to /home/saulius/struct/CIF-dictionaries/cif_core.dic
dictionary named 'cif_core.dic' version 2.4.2 from 2011-04-26.

Automatic conversion script
Id: cif_fix_values 1891 2012-01-12 08:04:46Z andrius 
;
_cod_original_cell_volume 1386.13(61)
_cod_original_sg_symbol_H-M P2(1)/n
_cod_original_formula_sum 'H5 B7 Cs2 O14 '
_cod_database_code 4508617

loop_
_symmetry_equiv_pos_as_xyz
'x, y, z'
'-x+1/2, y+1/2, -z+1/2'
'-x, -y, -z'
'x-1/2, -y-1/2, z-1/2'

loop_
_atom_site_label
_atom_site_type_symbol
_atom_site_fract_x
_atom_site_fract_y
_atom_site_fract_z
_atom_site_U_iso_or_equiv
_atom_site_adp_type
_atom_site_occupancy
_atom_site_symmetry_multiplicity
_atom_site_calc_flag
_atom_site_refinement_flags
Cs1 Cs 0.47335(4) 0.34128(3) 0.93372(2) 0.03324(12) Uani 1 1 d .
Cs2 Cs 0.77499(4) 0.48832(2) 0.58156(2) 0.03163(11) Uani 1 1 d .
O1 O 0.3896(4) 0.3102(3) 0.7057(2) 0.0347(8) Uani 1 1 d .
O2 O 0.2950(4) 0.2814(2) 0.5362(2) 0.0222(7) Uani 1 1 d .
O3 O 0.5839(4) 0.2567(3) 0.6157(2) 0.0224(7) Uani 1 1 d .
O4 O 0.6589(5) 0.2765(4) 0.7862(2) 0.0491(11) Uani 1 1 d D
O5 O 0.1085(4) 0.3248(3) 0.6291(3) 0.0398(9) Uani 1 1 d D
O6 O 0.4618(4) 0.1429(2) 0.4825(2) 0.0223(7) Uani 1 1 d .
O7 O 0.5772(4) 0.1969(2) 0.3510(2) 0.0265(7) Uani 1 1 d .
O8 O 0.5055(4) 0.3380(2) 0.4567(2) 0.0215(7) Uani 1 1 d .
O9 O 0.5614(5) 0.0110(3) 0.3868(3) 0.0399(10) Uani 1 1 d D
O10 O 0.4210(4) 0.3551(3) 0.2831(2) 0.0256(7) Uani 1 1 d .
O11 O 0.6144(4) 0.4268(3) 0.2002(2) 0.0277(7) Uani 1 1 d .
O12 O 0.7076(4) 0.3755(3) 0.3670(2) 0.0267(7) Uani 1 1 d .
O13 O 0.3415(4) 0.4065(4) 0.1161(2) 0.0395(9) Uani 1 1 d D
O14 O 0.8921(4) 0.4475(3) 0.2828(3) 0.0371(9) Uani 1 1 d D
B1 B 0.5461(7) 0.2791(5) 0.7011(4) 0.0253(12) Uani 1 1 d .
B2 B 0.2670(6) 0.3043(4) 0.6224(4) 0.0231(11) Uani 1 1 d .
B3 B 0.4611(6) 0.2566(4) 0.5196(3) 0.0201(11) Uani 1 1 d .
B4 B 0.5321(7) 0.1187(4) 0.4069(4) 0.0220(11) Uani 1 1 d .
B5 B 0.5523(6) 0.3159(4) 0.3682(4) 0.0204(10) Uani 1 1 d .
B6 B 0.4555(7) 0.3942(4) 0.2014(4) 0.0242(11) Uani 1 1 d .
B7 B 0.7374(7) 0.4159(4) 0.2844(4) 0.0228(11) Uani 1 1 d .
H4 H 0.747(3) 0.245(4) 0.793(4) 0.044(17) Uiso 1 1 d D
H5 H 0.118(11) 0.326(6) 0.6880(12) 0.11(3) Uiso 1 1 d D
H9 H 0.546(6) -0.029(3) 0.430(3) 0.031(15) Uiso 1 1 d D
H13 H 0.261(5) 0.372(5) 0.125(5) 0.06(2) Uiso 1 1 d D
H14 H 0.919(12) 0.447(8) 0.230(4) 0.15(4) Uiso 1 1 d D

loop_
_atom_site_aniso_label
_atom_site_aniso_U_11
_atom_site_aniso_U_22
_atom_site_aniso_U_33
_atom_site_aniso_U_23
_atom_site_aniso_U_13
_atom_site_aniso_U_12
Cs1 0.03512(19) 0.0445(2) 0.02131(16) 0.00200(13) 0.00901(13) 0.01053(15)
Cs2 0.02491(17) 0.02978(18) 0.03596(19) -0.00095(13) -0.00146(13) 0.00003(13)
O1 0.0221(18) 0.060(2) 0.0214(17) -0.0124(16) 0.0040(14) 0.0105(17)
O2 0.0189(16) 0.0304(17) 0.0165(15) 0.0001(13) 0.0023(13) -0.0001(13)
O3 0.0185(16) 0.0325(17) 0.0161(16) 0.0005(13) 0.0037(13) 0.0042(14)
O4 0.025(2) 0.101(3) 0.0176(18) -0.013(2) -0.0020(15) 0.024(2)
O5 0.0172(18) 0.055(2) 0.044(2) -0.018(2) 0.0018(16) 0.0095(17)
O6 0.0312(18) 0.0191(15) 0.0189(16) 0.0031(12) 0.0104(14) -0.0008(14)
O7 0.036(2) 0.0237(16) 0.0257(17) -0.0014(14) 0.0193(15) -0.0033(15)
O8 0.0299(18) 0.0185(15) 0.0167(15) 0.0004(12) 0.0070(13) -0.0020(13)
O9 0.073(3) 0.0236(18) 0.035(2) 0.0031(16) 0.036(2) 0.0053(18)
O10 0.0204(16) 0.0386(18) 0.0179(16) 0.0066(14) 0.0045(13) -0.0032(15)
O11 0.0248(18) 0.0391(19) 0.0195(17) 0.0053(14) 0.0058(14) -0.0051(15)
O12 0.0237(18) 0.0343(18) 0.0200(17) 0.0061(14) 0.0010(13) -0.0059(14)
O13 0.025(2) 0.077(3) 0.0151(17) 0.0141(18) 0.0014(15) 0.001(2)
O14 0.027(2) 0.059(2) 0.0266(19) -0.0037(18) 0.0080(16) -0.0191(18)
B1 0.025(3) 0.033(3) 0.018(3) -0.002(2) 0.004(2) 0.007(2)
B2 0.018(3) 0.024(3) 0.026(3) -0.001(2) 0.003(2) 0.004(2)
B3 0.021(3) 0.023(3) 0.015(3) 0.002(2) 0.003(2) 0.000(2)
B4 0.023(3) 0.024(3) 0.020(3) 0.000(2) 0.006(2) -0.001(2)
B5 0.015(2) 0.028(3) 0.017(2) 0.001(2) 0.0006(19) -0.004(2)
B6 0.025(3) 0.028(3) 0.023(3) 0.000(2) 0.013(2) 0.001(2)
B7 0.028(3) 0.021(3) 0.020(3) 0.000(2) 0.008(2) -0.007(2)

loop_
_atom_type_symbol
_atom_type_description
_atom_type_scat_dispersion_real
_atom_type_scat_dispersion_imag
_atom_type_scat_source
B B 0.0013 0.0007 'International Tables Vol C Tables 4.2.6.8 and 6.1.1.4'
H H 0.0000 0.0000 'International Tables Vol C Tables 4.2.6.8 and 6.1.1.4'
O O 0.0106 0.0060 'International Tables Vol C Tables 4.2.6.8 and 6.1.1.4'
Cs Cs -0.3680 2.1192 'International Tables Vol C Tables 4.2.6.8 and 6.1.1.4'

loop_
_geom_angle_atom_site_label_1
_geom_angle_atom_site_label_2
_geom_angle_atom_site_label_3
_geom_angle
_geom_angle_site_symmetry_1
_geom_angle_site_symmetry_3
O4 Cs1 O2 70.63(9) . 4_666
O4 Cs1 O13 169.41(9) . 1_556
O2 Cs1 O13 99.58(9) 4_666 1_556
O4 Cs1 O1 44.04(9) . .
O2 Cs1 O1 112.39(8) 4_666 .
O13 Cs1 O1 146.52(9) 1_556 .
O4 Cs1 O7 111.15(9) . 4_566
O2 Cs1 O7 142.29(8) 4_666 4_566
O13 Cs1 O7 78.99(9) 1_556 4_566
O1 Cs1 O7 69.78(8) . 4_566
O4 Cs1 O11 84.41(10) . 3_666
O2 Cs1 O11 135.08(8) 4_666 3_666
O13 Cs1 O11 100.64(9) 1_556 3_666
O1 Cs1 O11 63.55(9) . 3_666
O7 Cs1 O11 81.10(8) 4_566 3_666
O4 Cs1 O5 106.80(11) . 4_666
O2 Cs1 O5 41.61(8) 4_666 4_666
O13 Cs1 O5 65.75(10) 1_556 4_666
O1 Cs1 O5 135.77(10) . 4_666
O7 Cs1 O5 109.02(8) 4_566 4_666
O11 Cs1 O5 159.93(9) 3_666 4_666
O4 Cs1 O12 91.03(10) . 4_566
O2 Cs1 O12 101.69(8) 4_666 4_566
O13 Cs1 O12 95.03(9) 1_556 4_566
O1 Cs1 O12 69.67(9) . 4_566
O7 Cs1 O12 41.91(7) 4_566 4_566
O11 Cs1 O12 115.89(8) 3_666 4_566
O5 Cs1 O12 81.17(9) 4_666 4_566
O4 Cs1 O13 76.22(11) . 3_666
O2 Cs1 O13 97.37(8) 4_666 3_666
O13 Cs1 O13 101.74(8) 1_556 3_666
O1 Cs1 O13 84.31(9) . 3_666
O7 Cs1 O13 119.99(8) 4_566 3_666
O11 Cs1 O13 39.24(8) 3_666 3_666
O5 Cs1 O13 126.08(8) 4_666 3_666
O12 Cs1 O13 152.09(8) 4_566 3_666
O4 Cs1 B1 21.43(11) . .
O2 Cs1 B1 90.90(10) 4_666 .
O13 Cs1 B1 169.13(11) 1_556 .
O1 Cs1 B1 22.61(10) . .
O7 Cs1 B1 90.96(10) 4_566 .
O11 Cs1 B1 73.42(10) 3_666 .
O5 Cs1 B1 122.30(11) 4_666 .
O12 Cs1 B1 79.90(11) 4_566 .
O13 Cs1 B1 79.59(11) 3_666 .
O4 Cs1 B2 90.92(11) . 4_666
O2 Cs1 B2 20.90(10) 4_666 4_666
O13 Cs1 B2 79.76(11) 1_556 4_666
O1 Cs1 B2 130.16(11) . 4_666
O7 Cs1 B2 130.48(10) 4_566 4_666
O11 Cs1 B2 146.92(10) 3_666 4_666
O5 Cs1 B2 22.24(10) 4_666 4_666
O12 Cs1 B2 96.88(10) 4_566 4_666
O13 Cs1 B2 107.88(10) 3_666 4_666
B1 Cs1 B2 110.27(12) . 4_666
O4 Cs1 B4 129.80(11) . 4_566
O2 Cs1 B4 148.52(10) 4_666 4_566
O13 Cs1 B4 60.75(10) 1_556 4_566
O1 Cs1 B4 86.12(10) . 4_566
O7 Cs1 B4 21.43(10) 4_566 4_566
O11 Cs1 B4 75.49(10) 3_666 4_566
O5 Cs1 B4 107.40(10) 4_666 4_566
O12 Cs1 B4 59.70(10) 4_566 4_566
O13 Cs1 B4 110.09(10) 3_666 4_566
B1 Cs1 B4 108.55(12) . 4_566
B2 Cs1 B4 129.33(12) 4_666 4_566
O14 Cs2 O8 118.45(10) 3_766 3_666
O14 Cs2 O8 158.44(10) 3_766 .
O8 Cs2 O8 82.75(8) 3_666 .
O14 Cs2 O2 97.80(9) 3_766 3_666
O8 Cs2 O2 44.66(7) 3_666 3_666
O8 Cs2 O2 100.76(8) . 3_666
O14 Cs2 O12 128.26(9) 3_766 .
O8 Cs2 O12 99.18(8) 3_666 .
O8 Cs2 O12 43.96(8) . .
O2 Cs2 O12 84.50(8) 3_666 .
O14 Cs2 O3 121.09(9) 3_766 .
O8 Cs2 O3 102.84(8) 3_666 .
O8 Cs2 O3 43.91(7) . .
O2 Cs2 O3 140.06(7) 3_666 .
O12 Cs2 O3 78.53(7) . .
O14 Cs2 O5 55.57(10) 3_766 1_655
O8 Cs2 O5 173.44(9) 3_666 1_655
O8 Cs2 O5 103.43(9) . 1_655
O2 Cs2 O5 130.69(9) 3_666 1_655
O12 Cs2 O5 84.10(9) . 1_655
O3 Cs2 O5 83.35(9) . 1_655
O14 Cs2 O10 89.65(9) 3_766 3_666
O8 Cs2 O10 43.35(7) 3_666 3_666
O8 Cs2 O10 105.36(8) . 3_666
O2 Cs2 O10 76.11(7) 3_666 3_666
O12 Cs2 O10 139.67(8) . 3_666
O3 Cs2 O10 94.11(7) . 3_666
O5 Cs2 O10 134.91(8) 1_655 3_666
O14 Cs2 B3 110.53(11) 3_766 3_666
O8 Cs2 B3 21.54(9) 3_666 3_666
O8 Cs2 B3 90.68(10) . 3_666
O2 Cs2 B3 23.16(9) 3_666 3_666
O12 Cs2 B3 91.36(9) . 3_666
O3 Cs2 B3 121.13(10) . 3_666
O5 Cs2 B3 153.76(11) 1_655 3_666
O10 Cs2 B3 58.50(9) 3_666 3_666
O14 Cs2 B2 102.72(11) 3_766 3_666
O8 Cs2 B2 59.19(9) 3_666 3_666
O8 Cs2 B2 91.37(10) . 3_666
O2 Cs2 B2 19.88(9) 3_666 3_666
O12 Cs2 B2 66.17(10) . 3_666
O3 Cs2 B2 135.13(10) . 3_666
O5 Cs2 B2 117.81(11) 1_655 3_666
O10 Cs2 B2 95.45(9) 3_666 3_666
B3 Cs2 B2 38.63(11) 3_666 3_666
O14 Cs2 B5 147.05(11) 3_766 .
O8 Cs2 B5 91.09(10) 3_666 .
O8 Cs2 B5 21.06(9) . .
O2 Cs2 B5 93.56(9) 3_666 .
O12 Cs2 B5 22.90(9) . .
O3 Cs2 B5 59.29(9) . .
O5 Cs2 B5 94.02(10) 1_655 .
O10 Cs2 B5 123.16(9) 3_666 .
B3 Cs2 B5 91.52(11) 3_666 .
B2 Cs2 B5 79.07(11) 3_666 .
O14 Cs2 B3 143.42(11) 3_766 .
O8 Cs2 B3 90.03(10) 3_666 .
O8 Cs2 B3 21.09(9) . .
O2 Cs2 B3 118.78(9) 3_666 .
O12 Cs2 B3 61.17(9) . .
O3 Cs2 B3 23.16(9) . .
O5 Cs2 B3 96.54(11) 1_655 .
O10 Cs2 B3 98.05(9) 3_666 .
B3 Cs2 B3 103.86(10) 3_666 .
B2 Cs2 B3 111.98(11) 3_666 .
B5 Cs2 B3 39.25(10) . .
B2 O1 B1 118.2(4) . .
B2 O1 Cs1 145.8(3) . .
B1 O1 Cs1 95.4(3) . .
B2 O2 B3 124.0(4) . .
B2 O2 Cs1 102.0(3) . 4_565
B3 O2 Cs1 124.5(2) . 4_565
B2 O2 Cs2 104.4(3) . 3_666
B3 O2 Cs2 98.9(2) . 3_666
Cs1 O2 Cs2 97.68(8) 4_565 3_666
B1 O3 B3 124.1(4) . .
B1 O3 Cs2 100.7(3) . .
B3 O3 Cs2 96.9(2) . .
B1 O4 Cs1 104.5(3) . .
B1 O4 H4 123(4) . .
Cs1 O4 H4 130(4) . .
B2 O5 Cs2 149.7(3) . 1_455
B2 O5 Cs1 88.9(3) . 4_565
Cs2 O5 Cs1 94.53(9) 1_455 4_565
B2 O5 H5 102(6) . .
Cs2 O5 H5 94(6) 1_455 .
Cs1 O5 H5 141(6) 4_565 .
B4 O6 B3 121.3(4) . .
B4 O7 B5 120.9(4) . .
B4 O7 Cs1 95.2(3) . 4_665
B5 O7 Cs1 104.3(2) . 4_665
B5 O8 B3 125.9(4) . .
B5 O8 Cs2 109.0(3) . 3_666
B3 O8 Cs2 105.9(3) . 3_666
B5 O8 Cs2 107.4(2) . .
B3 O8 Cs2 107.7(2) . .
Cs2 O8 Cs2 97.25(8) 3_666 .
B4 O9 Cs1 73.6(3) . 4_665
B4 O9 H9 110(4) . .
Cs1 O9 H9 116(4) 4_665 .
B6 O10 B5 122.4(4) . .
B6 O10 Cs2 121.7(3) . 3_666
B5 O10 Cs2 94.6(2) . 3_666
B7 O11 B6 118.8(4) . .
B7 O11 Cs1 125.8(3) . 3_666
B6 O11 Cs1 99.1(3) . 3_666
B7 O12 B5 121.6(4) . .
B7 O12 Cs2 129.5(3) . .
B5 O12 Cs2 98.7(2) . .
B7 O12 Cs1 106.0(3) . 4_665
B5 O12 Cs1 98.2(2) . 4_665
Cs2 O12 Cs1 95.78(8) . 4_665
B6 O13 Cs1 113.3(3) . 1_554
B6 O13 Cs1 91.3(3) . 3_666
Cs1 O13 Cs1 78.26(8) 1_554 3_666
B6 O13 H13 104(5) . .
Cs1 O13 H13 117(5) 1_554 .
Cs1 O13 H13 150(5) 3_666 .
B7 O14 Cs2 141.8(3) . 3_766
B7 O14 H14 118(7) . .
Cs2 O14 H14 100(7) 3_766 .
O3 B1 O4 122.5(4) . .
O3 B1 O1 121.4(4) . .
O4 B1 O1 116.0(4) . .
O3 B1 Cs1 176.3(3) . .
O4 B1 Cs1 54.0(2) . .
O1 B1 Cs1 62.0(2) . .
O3 B1 Cs2 58.9(2) . .
O4 B1 Cs2 95.4(3) . .
O1 B1 Cs2 115.2(3) . .
Cs1 B1 Cs2 119.07(15) . .
O2 B2 O1 123.1(4) . .
O2 B2 O5 118.9(4) . .
O1 B2 O5 118.1(4) . .
O2 B2 Cs1 57.1(2) . 4_565
O1 B2 Cs1 154.0(3) . 4_565
O5 B2 Cs1 68.9(3) . 4_565
O2 B2 Cs2 55.7(2) . 3_666
O1 B2 Cs2 122.8(3) . 3_666
O5 B2 Cs2 90.9(3) . 3_666
Cs1 B2 Cs2 80.19(11) 4_565 3_666
O8 B3 O6 113.0(4) . .
O8 B3 O2 110.4(4) . .
O6 B3 O2 109.0(4) . .
O8 B3 O3 110.0(4) . .
O6 B3 O3 105.5(4) . .
O2 B3 O3 108.8(3) . .
O8 B3 Cs2 52.5(2) . 3_666
O6 B3 Cs2 132.3(3) . 3_666
O2 B3 Cs2 58.0(2) . 3_666
O3 B3 Cs2 122.2(3) . 3_666
O8 B3 Cs2 51.2(2) . .
O6 B3 Cs2 135.1(3) . .
O2 B3 Cs2 115.9(3) . .
O3 B3 Cs2 59.9(2) . .
Cs2 B3 Cs2 76.14(10) 3_666 .
O7 B4 O9 117.1(4) . .
O7 B4 O6 123.0(4) . .
O9 B4 O6 119.9(4) . .
O7 B4 Cs1 63.3(2) . 4_665
O9 B4 Cs1 85.4(3) . 4_665
O6 B4 Cs1 119.9(3) . 4_665
O8 B5 O7 113.9(4) . .
O8 B5 O12 109.9(4) . .
O7 B5 O12 108.0(4) . .
O8 B5 O10 110.3(4) . .
O7 B5 O10 106.1(4) . .
O12 B5 O10 108.4(3) . .
O8 B5 Cs2 51.6(2) . .
O7 B5 Cs2 127.0(3) . .
O12 B5 Cs2 58.4(2) . .
O10 B5 Cs2 126.9(3) . .
O8 B5 Cs2 50.3(2) . 3_666
O7 B5 Cs2 140.2(3) . 3_666
O12 B5 Cs2 111.9(3) . 3_666
O10 B5 Cs2 62.1(2) . 3_666
Cs2 B5 Cs2 75.64(10) . 3_666
O8 B5 Cs1 107.4(3) . 4_665
O7 B5 Cs1 54.3(2) . 4_665
O12 B5 Cs1 59.7(2) . 4_665
O10 B5 Cs1 142.2(3) . 4_665
Cs2 B5 Cs1 80.07(10) . 4_665
Cs2 B5 Cs1 154.46(14) 3_666 4_665
O10 B6 O13 123.8(5) . .
O10 B6 O11 120.6(5) . .
O13 B6 O11 115.6(4) . .
O10 B6 Cs1 144.3(3) . 3_666
O13 B6 Cs1 67.9(3) . 3_666
O11 B6 Cs1 59.9(2) . 3_666
O10 B6 Cs1 148.2(3) . 1_554
O13 B6 Cs1 47.9(2) . 1_554
O11 B6 Cs1 77.2(2) . 1_554
Cs1 B6 Cs1 66.57(8) 3_666 1_554
O12 B7 O14 119.3(4) . .
O12 B7 O11 122.2(4) . .
O14 B7 O11 118.6(4) . .

loop_
_geom_bond_atom_site_label_1
_geom_bond_atom_site_label_2
_geom_bond_distance
_geom_bond_site_symmetry_2
Cs1 O4 2.983(4) .
Cs1 O2 3.115(3) 4_666
Cs1 O13 3.137(4) 1_556
Cs1 O1 3.163(3) .
Cs1 O7 3.278(3) 4_566
Cs1 O11 3.357(3) 3_666
Cs1 O5 3.387(4) 4_666
Cs1 O12 3.414(3) 4_566
Cs1 O13 3.552(4) 3_666
Cs1 B1 3.568(5) .
Cs1 B2 3.630(5) 4_666
Cs1 B4 3.653(5) 4_566
Cs2 O14 3.089(4) 3_766
Cs2 O8 3.094(3) 3_666
Cs2 O8 3.101(3) .
Cs2 O2 3.217(3) 3_666
Cs2 O12 3.255(3) .
Cs2 O3 3.304(3) .
Cs2 O5 3.351(4) 1_655
Cs2 O10 3.373(3) 3_666
Cs2 B3 3.749(5) 3_666
Cs2 B2 3.771(5) 3_666
Cs2 B5 3.778(5) .
Cs2 B3 3.790(5) .
O1 B2 1.372(6) .
O1 B1 1.378(6) .
O2 B2 1.324(6) .
O2 B3 1.492(6) .
O2 Cs1 3.115(3) 4_565
O2 Cs2 3.217(3) 3_666
O3 B1 1.346(6) .
O3 B3 1.501(6) .
O4 B1 1.346(6) .
O4 H4 0.81(3) .
O5 B2 1.374(6) .
O5 Cs2 3.351(4) 1_455
O5 Cs1 3.387(4) 4_565
O5 H5 0.820(10) .
O6 B4 1.368(6) .
O6 B3 1.465(6) .
O7 B4 1.340(6) .
O7 B5 1.476(6) .
O7 Cs1 3.278(3) 4_665
O8 B5 1.423(6) .
O8 B3 1.431(6) .
O8 Cs2 3.094(3) 3_666
O9 B4 1.360(6) .
O9 Cs1 3.795(4) 4_665
O9 H9 0.81(4) .
O10 B6 1.342(6) .
O10 B5 1.504(6) .
O10 Cs2 3.373(3) 3_666
O11 B7 1.388(6) .
O11 B6 1.389(6) .
O11 Cs1 3.357(3) 3_666
O12 B7 1.342(6) .
O12 B5 1.488(6) .
O12 Cs1 3.414(3) 4_665
O13 B6 1.361(6) .
O13 Cs1 3.137(4) 1_554
O13 Cs1 3.552(4) 3_666
O13 H13 0.83(5) .
O14 B7 1.355(6) .
O14 Cs2 3.089(4) 3_766
O14 H14 0.82(7) .
B2 Cs1 3.630(5) 4_565
B2 Cs2 3.771(5) 3_666
B3 Cs2 3.749(5) 3_666
B4 Cs1 3.653(5) 4_665
B5 Cs2 3.803(5) 3_666
B5 Cs1 3.914(5) 4_665
B6 Cs1 3.832(5) 3_666
B6 Cs1 3.882(5) 1_554

loop_
_geom_hbond_atom_site_label_D
_geom_hbond_atom_site_label_H
_geom_hbond_atom_site_label_A
_geom_hbond_distance_DH
_geom_hbond_distance_HA
_geom_hbond_distance_DA
_geom_hbond_angle_DHA
_geom_hbond_site_symmetry_A
O4 H4 O10 0.81(3) 1.92(4) 2.713(5) 164(6) 4_666
O9 H9 O6 0.81(4) 1.86(4) 2.659(4) 167(5) 3_656
O13 H13 O3 0.83(5) 2.13(5) 2.915(5) 160(6) 4_565
O14 H14 O9 0.83(7) 1.87(4) 2.634(5) 154(9) 2_655
